data_2016961
loop_
_publ_author_name
'Kiefer, Lionel'
'Dauban, Philippe'
'Dodd, Robert H.'
'Retailleau, Pascal'

_publ_section_title
;
 Two enantiomerically pure cyclic arenesulfonamide hydrochloride salts
;
_journal_coeditor_code GD3257
_journal_issue 2
_journal_name_full 'Acta Crystallographica Section C'
_journal_page_first o46
_journal_page_last o50
_journal_paper_doi 10.1107/S010827010804287X
_journal_volume 65
_journal_year 2009
_chemical_formula_iupac 'C26 H25 N2 O2 S +, Cl -'
_chemical_formula_moiety 'C26 H25 N2 O2 S +, Cl -'
_chemical_formula_sum 'C26 H25 Cl N2 O2 S'
_chemical_formula_weight 464.99
_chemical_name_systematic
;
(1<i>R</i>)-<i>N</i>-[(5,5-dioxo-6,7-dihydrodibenzo[<i>d</i>,<i>f</i>][1,2]\
thiazepin-7-yl)methyl]-1-(1-naphthyl)ethanaminium chloride
;
_space_group_IT_number 4
_symmetry_cell_setting monoclinic
_symmetry_space_group_name_Hall 'P 2yb'
_symmetry_space_group_name_H-M 'P 1 21 1'
_atom_sites_solution_hydrogens difmap
_atom_sites_solution_primary direct
_atom_sites_solution_secondary difmap
_audit_creation_method SHELXL-97
_cell_angle_alpha 90.00
_cell_angle_beta 100.48(2)
_cell_angle_gamma 90.00
_cell_formula_units_Z 4
_cell_length_a 15.295(4)
_cell_length_b 7.764(3)
_cell_length_c 20.264(6)
_cell_measurement_reflns_used 4252
_cell_measurement_temperature 293(2)
_cell_measurement_theta_max 25.03
_cell_measurement_theta_min 1.00
_cell_volume 2366.2(13)
_computing_cell_refinement 'DENZO (Otwinowski & Minor, 1997) and COLLECT (Nonius, 1999)'
_computing_data_collection 'DENZO (Otwinowski & Minor, 1997) and COLLECT (Nonius, 1999)'
_computing_data_reduction 'SCALEPACK (Otwinowski & Minor, 1997)'
_computing_molecular_graphics 'PLATON (Spek, 2003)'
_computing_publication_material 'SHELXL97 (Sheldrick, 2008) and publCIF (Westrip, 2009)'
_computing_structure_refinement 'SHELXL97 (Sheldrick, 2008) and CRYSTALBUILDER (Welter, 2006)'
_computing_structure_solution 'SHELXS97 (Sheldrick, 2008)'
_diffrn_ambient_temperature 293(2)
_diffrn_measured_fraction_theta_full 0.994
_diffrn_measured_fraction_theta_max 0.994
_diffrn_measurement_device_type 'Nonius KappaCCD diffractometer'
_diffrn_measurement_method 'phi and omega scans'
_diffrn_radiation_monochromator graphite
_diffrn_radiation_source 'fine-focus sealed tube'
_diffrn_radiation_type MoK\a
_diffrn_radiation_wavelength 0.71069
_diffrn_reflns_av_R_equivalents 0.0347
_diffrn_reflns_av_sigmaI/netI 0.0546
_diffrn_reflns_limit_h_max 18
_diffrn_reflns_limit_h_min -18
_diffrn_reflns_limit_k_max 9
_diffrn_reflns_limit_k_min -8
_diffrn_reflns_limit_l_max 23
_diffrn_reflns_limit_l_min -24
_diffrn_reflns_number 14090
_diffrn_reflns_theta_full 25.05
_diffrn_reflns_theta_max 25.05
_diffrn_reflns_theta_min 1.02
_diffrn_standards_number 0
_exptl_absorpt_coefficient_mu 0.275
_exptl_absorpt_correction_T_max 0.97
_exptl_absorpt_correction_T_min 0.89
_exptl_absorpt_correction_type multi-scan
_exptl_absorpt_process_details '(Scalepack; Otwinowski & Minor, 1997)'
_exptl_crystal_colour colourless
_exptl_crystal_density_diffrn 1.305
_exptl_crystal_density_method 'not measured'
_exptl_crystal_description prism
_exptl_crystal_F_000 976
_exptl_crystal_size_max 0.50
_exptl_crystal_size_mid 0.22
_exptl_crystal_size_min 0.13
_refine_diff_density_max 0.176
_refine_diff_density_min -0.264
_refine_ls_abs_structure_details 'Flack (1983), 3619 Friedel pairs'
_refine_ls_abs_structure_Flack -0.11(6)
_refine_ls_extinction_method none
_refine_ls_goodness_of_fit_ref 1.011
_refine_ls_hydrogen_treatment constr
_refine_ls_matrix_type full
_refine_ls_number_parameters 579
_refine_ls_number_reflns 8155
_refine_ls_number_restraints 1
_refine_ls_restrained_S_all 1.010
_refine_ls_R_factor_all 0.0884
_refine_ls_R_factor_gt 0.0489
_refine_ls_shift/su_max 0.000
_refine_ls_shift/su_mean 0.000
_refine_ls_structure_factor_coef Fsqd
_refine_ls_weighting_details 'calc w=1/[\s^2^(Fo^2^)+(0.0532P)^2^+0.2294P] where P=(Fo^2^+2Fc^2^)/3'
_refine_ls_weighting_scheme calc
_refine_ls_wR_factor_gt 0.1010
_refine_ls_wR_factor_ref 0.1182
_reflns_number_gt 5732
_reflns_number_total 8155
_reflns_threshold_expression >2sigma(I)
_cod_data_source_file gd3257.cif
_cod_data_source_block II
_cod_original_sg_symbol_H-M 'P 21'
_cod_database_code 2016961
_cod_database_fobs_code 2016961

loop_
_symmetry_equiv_pos_as_xyz
'x, y, z'
'-x, y+1/2, -z'

loop_
_atom_site_type_symbol
_atom_site_label
_atom_site_fract_x
_atom_site_fract_y
_atom_site_fract_z
_atom_site_U_iso_or_equiv
_atom_site_adp_type
_atom_site_calc_flag
_atom_site_refinement_flags
_atom_site_occupancy
_atom_site_disorder_assembly
_atom_site_disorder_group
Cl Cl1 0.48525(7) 0.85993(11) 0.06579(4) 0.0578(3) Uani d . 1 . .
S S1 0.79490(6) 0.34067(11) 0.03221(5) 0.0548(3) Uani d . 1 . .
O O2 0.78249(19) 0.2739(4) -0.03463(14) 0.0762(9) Uani d . 1 . .
O O1 0.85402(18) 0.2539(3) 0.08520(15) 0.0668(8) Uani d . 1 . .
N N2 0.69581(17) 0.3491(4) 0.05154(14) 0.0516(8) Uani d . 1 . .
H H2 0.6486 0.3519 0.0116 0.062 Uiso d R 1 . .
N N15 0.50914(16) 0.4545(3) 0.08190(13) 0.0410(7) Uani d . 1 . .
H H15A 0.5150 0.4287 0.0396 0.049 Uiso calc R 1 . .
H H15B 0.5013 0.5691 0.0841 0.049 Uiso calc R 1 . .
C C3 0.6767(2) 0.4670(4) 0.10442(15) 0.0403(8) Uani d . 1 . .
H H3 0.6652 0.5818 0.0846 0.048 Uiso calc R 1 . .
C C4 0.7534(2) 0.3996(5) 0.22363(17) 0.0531(9) Uani d . 1 . .
H H4 0.7049 0.3313 0.2283 0.064 Uiso calc R 1 . .
C C5 0.8232(2) 0.4194(5) 0.27756(18) 0.0595(10) Uani d . 1 . .
H H5 0.8214 0.3649 0.3182 0.071 Uiso calc R 1 . .
C C6 0.8950(3) 0.5200(5) 0.2705(2) 0.0584(10) Uani d . 1 . .
H H6 0.9415 0.5349 0.3067 0.070 Uiso calc R 1 . .
C C7 0.8983(2) 0.5980(5) 0.21059(19) 0.0547(10) Uani d . 1 . .
H H7 0.9474 0.6651 0.2064 0.066 Uiso calc R 1 . .
C C8 0.8746(2) 0.8217(4) 0.08621(19) 0.0529(9) Uani d . 1 . .
H H8 0.8807 0.8930 0.1236 0.063 Uiso calc R 1 . .
C C9 0.8977(2) 0.8839(5) 0.0278(2) 0.0610(11) Uani d . 1 . .
H H9 0.9208 0.9946 0.0269 0.073 Uiso calc R 1 . .
C C10 0.8869(3) 0.7831(5) -0.0290(2) 0.0659(11) Uani d . 1 . .
H H10 0.9032 0.8250 -0.0680 0.079 Uiso calc R 1 . .
C C11 0.8517(3) 0.6194(5) -0.0278(2) 0.0594(10) Uani d . 1 . .
H H11 0.8421 0.5523 -0.0665 0.071 Uiso calc R 1 . .
C C14 0.5925(2) 0.4066(5) 0.12817(16) 0.0477(9) Uani d . 1 . .
H H14A 0.5947 0.2823 0.1331 0.057 Uiso calc R 1 . .
H H14B 0.5915 0.4558 0.1720 0.057 Uiso calc R 1 . .
C C16 0.4275(2) 0.3651(4) 0.09725(16) 0.0424(8) Uani d . 1 . .
H H16 0.4348 0.2410 0.0912 0.051 Uiso calc R 1 . .
C C17 0.3474(2) 0.4248(6) 0.04628(19) 0.0658(11) Uani d . 1 . .
H H17A 0.2959 0.3603 0.0522 0.099 Uiso calc R 1 . .
H H17B 0.3587 0.4066 0.0017 0.099 Uiso calc R 1 . .
H H17C 0.3373 0.5451 0.0528 0.099 Uiso calc R 1 . .
C C18 0.4157(2) 0.3960(4) 0.16918(17) 0.0428(8) Uani d . 1 . .
C C19 0.4369(3) 0.5496(5) 0.2007(2) 0.0554(10) Uani d . 1 . .
H H19 0.4580 0.6390 0.1773 0.066 Uiso calc R 1 . .
C C20 0.4278(3) 0.5760(5) 0.2678(2) 0.0658(12) Uani d . 1 . .
H H20 0.4444 0.6806 0.2887 0.079 Uiso calc R 1 . .
C C21 0.3948(3) 0.4486(6) 0.3017(2) 0.0667(12) Uani d . 1 . .
H H21 0.3894 0.4671 0.3462 0.080 Uiso calc R 1 . .
C C22 0.3333(3) 0.1549(6) 0.3068(2) 0.0695(12) Uani d . 1 . .
H H22 0.3261 0.1722 0.3510 0.083 Uiso calc R 1 . .
C C23 0.3101(3) 0.0033(6) 0.2767(2) 0.0740(13) Uani d . 1 . .
H H23 0.2880 -0.0838 0.3006 0.089 Uiso calc R 1 . .
C C24 0.3183(3) -0.0260(5) 0.2103(2) 0.0675(12) Uani d . 1 . .
H H24 0.3011 -0.1312 0.1902 0.081 Uiso calc R 1 . .
C C25 0.3516(2) 0.0991(4) 0.1749(2) 0.0521(9) Uani d . 1 . .
H H25 0.3566 0.0780 0.1306 0.063 Uiso calc R 1 . .
Cl Cl1' 0.99298(7) 0.90502(13) 0.56547(4) 0.0629(3) Uani d . 1 . .
S S1' 0.70754(7) 0.89593(15) 0.48265(6) 0.0724(4) Uani d . 1 . .
O O1' 0.6477(2) 0.7933(4) 0.43710(19) 0.0915(11) Uani d . 1 . .
O O2' 0.7273(2) 0.8506(5) 0.55231(16) 0.1090(13) Uani d . 1 . .
C C3' 0.8155(2) 1.0053(4) 0.39928(16) 0.0435(8) Uani d . 1 . .
H H3' 0.8252 1.1255 0.4136 0.052 Uiso calc R 1 . .
C C3B 0.7343(2) 0.9975(4) 0.34289(18) 0.0463(9) Uani d . 1 . .
N N2' 0.80313(19) 0.9011(4) 0.45786(15) 0.0615(9) Uani d . 1 . .
H H2' 0.8393 0.9070 0.4922 0.074 Uiso d R 1 . .
C C4' 0.7342(2) 0.9022(5) 0.28492(19) 0.0620(10) Uani d . 1 . .
H H4' 0.7839 0.8365 0.2810 0.074 Uiso calc R 1 . .
C C4A 0.7553(2) 0.4809(4) 0.16275(17) 0.0408(8) Uani d . 1 . .
C C5' 0.6621(3) 0.9026(6) 0.2328(2) 0.0727(12) Uani d . 1 . .
H H5' 0.6636 0.8391 0.1942 0.087 Uiso calc R 1 . .
C C6' 0.5879(3) 0.9976(6) 0.2385(2) 0.0710(12) Uani d . 1 . .
H H6' 0.5393 0.9991 0.2035 0.085 Uiso calc R 1 . .
C C7' 0.5857(3) 1.0894(5) 0.2954(2) 0.0655(11) Uani d . 1 . .
H H7' 0.5350 1.1527 0.2987 0.079 Uiso calc R 1 . .
C C7A 0.8291(2) 0.5789(4) 0.15508(17) 0.0431(8) Uani d . 1 . .
C C7B 0.6578(2) 1.0910(4) 0.34908(18) 0.0482(9) Uani d . 1 . .
C C8' 0.6091(3) 1.3485(5) 0.4081(2) 0.0678(11) Uani d . 1 . .
H H8' 0.5971 1.4053 0.3670 0.081 Uiso calc R 1 . .
C C8A 0.8423(2) 0.6550(4) 0.09046(17) 0.0419(8) Uani d . 1 . .
C C8B 0.6471(2) 1.1841(5) 0.4121(2) 0.0507(10) Uani d . 1 . .
C C9' 0.5891(3) 1.4273(6) 0.4651(3) 0.0788(14) Uani d . 1 . .
H H9' 0.5629 1.5358 0.4617 0.095 Uiso calc R 1 . .
C C10' 0.6075(3) 1.3470(7) 0.5261(3) 0.0875(15) Uani d . 1 . .
H H10' 0.5923 1.3994 0.5637 0.105 Uiso calc R 1 . .
C C11' 0.6486(3) 1.1884(7) 0.5318(3) 0.0795(14) Uani d . 1 . .
H H11' 0.6643 1.1358 0.5735 0.095 Uiso calc R 1 . .
C C11A 0.8309(2) 0.5560(4) 0.03134(18) 0.0450(9) Uani d . 1 . .
C C11B 0.6663(2) 1.1087(5) 0.4747(2) 0.0570(10) Uani d . 1 . .
C C14' 0.8986(2) 0.9409(5) 0.37463(17) 0.0496(9) Uani d . 1 . .
H H14C 0.8977 0.8160 0.3736 0.059 Uiso calc R 1 . .
H H14D 0.8968 0.9811 0.3291 0.059 Uiso calc R 1 . .
N N15' 0.98325(17) 0.9991(4) 0.41705(13) 0.0445(7) Uani d . 1 . .
H H15C 0.9816 0.9755 0.4603 0.053 Uiso calc R 1 . .
H H15D 0.9880 1.1140 0.4131 0.053 Uiso calc R 1 . .
C C16' 1.0644(2) 0.9145(5) 0.39831(16) 0.0453(8) Uani d . 1 . .
H H16' 1.0611 0.7905 0.4067 0.054 Uiso calc R 1 . .
C C17' 1.1470(2) 0.9853(6) 0.4442(2) 0.0733(13) Uani d . 1 . .
H H17D 1.1988 0.9271 0.4350 0.110 Uiso calc R 1 . .
H H17E 1.1419 0.9670 0.4902 0.110 Uiso calc R 1 . .
H H17F 1.1521 1.1065 0.4361 0.110 Uiso calc R 1 . .
C C18' 1.0678(2) 0.9404(4) 0.32454(18) 0.0472(9) Uani d . 1 . .
C C19' 1.0428(3) 1.0933(5) 0.2931(2) 0.0587(10) Uani d . 1 . .
H H19' 1.0253 1.1836 0.3178 0.070 Uiso calc R 1 . .
C C20' 1.0427(3) 1.1174(6) 0.2249(2) 0.0734(12) Uani d . 1 . .
H H20' 1.0244 1.2220 0.2047 0.088 Uiso calc R 1 . .
C C21' 1.0692(3) 0.9893(7) 0.1884(2) 0.0725(13) Uani d . 1 . .
H H21' 1.0666 1.0052 0.1426 0.087 Uiso calc R 1 . .
C C21A 0.3686(2) 0.2889(5) 0.27170(19) 0.0529(10) Uani d . 1 . .
C C21B 1.1011(2) 0.8306(6) 0.2182(2) 0.0598(11) Uani d . 1 . .
C C22' 1.1327(3) 0.6971(8) 0.1814(3) 0.0801(15) Uani d . 1 . .
H H22' 1.1324 0.7121 0.1358 0.096 Uiso calc R 1 . .
C C23' 1.1637(3) 0.5460(7) 0.2116(3) 0.0839(15) Uani d . 1 . .
H H23' 1.1854 0.4603 0.1869 0.101 Uiso calc R 1 . .
C C24' 1.1628(3) 0.5206(6) 0.2794(3) 0.0738(13) Uani d . 1 . .
H H24' 1.1835 0.4170 0.2995 0.089 Uiso calc R 1 . .
C C25' 1.1322(2) 0.6454(5) 0.3171(2) 0.0577(10) Uani d . 1 . .
H H25' 1.1322 0.6256 0.3623 0.069 Uiso calc R 1 . .
C C25A 0.3784(2) 0.2594(4) 0.20383(18) 0.0425(8) Uani d . 1 . .
C C25B 1.1003(2) 0.8048(5) 0.28783(18) 0.0502(9) Uani d . 1 . .

loop_
_atom_site_aniso_label
_atom_site_aniso_U_11
_atom_site_aniso_U_22
_atom_site_aniso_U_33
_atom_site_aniso_U_12
_atom_site_aniso_U_13
_atom_site_aniso_U_23
Cl1 0.0746(7) 0.0584(6) 0.0395(5) 0.0002(5) 0.0085(5) 0.0039(4)
S1 0.0539(6) 0.0529(6) 0.0615(7) -0.0053(4) 0.0207(5) -0.0168(5)
O2 0.085(2) 0.0836(19) 0.067(2) -0.0207(15) 0.0330(17) -0.0386(16)
O1 0.0636(18) 0.0510(15) 0.086(2) 0.0111(13) 0.0136(16) -0.0015(14)
N2 0.0386(16) 0.070(2) 0.0468(18) -0.0110(14) 0.0083(13) -0.0178(15)
N15 0.0407(16) 0.0490(17) 0.0330(16) -0.0036(12) 0.0057(13) 0.0013(12)
C3 0.043(2) 0.0456(19) 0.0312(19) -0.0042(14) 0.0041(16) -0.0005(14)
C4 0.045(2) 0.062(2) 0.049(2) -0.0104(17) 0.0016(18) 0.0119(19)
C5 0.059(3) 0.072(3) 0.042(2) -0.004(2) -0.0040(19) 0.011(2)
C6 0.053(2) 0.069(2) 0.045(3) -0.0024(19) -0.0126(19) 0.0016(19)
C7 0.038(2) 0.070(2) 0.053(3) -0.0074(17) -0.0001(19) -0.008(2)
C8 0.049(2) 0.049(2) 0.061(3) -0.0025(17) 0.0104(19) -0.0040(18)
C9 0.057(2) 0.051(2) 0.079(3) 0.0002(18) 0.025(2) 0.015(2)
C10 0.065(3) 0.074(3) 0.065(3) 0.005(2) 0.028(2) 0.016(2)
C11 0.059(3) 0.071(3) 0.054(3) 0.004(2) 0.024(2) -0.006(2)
C14 0.0355(19) 0.068(2) 0.039(2) -0.0024(16) 0.0049(16) 0.0071(18)
C16 0.0351(18) 0.050(2) 0.042(2) -0.0034(15) 0.0061(15) 0.0037(16)
C17 0.042(2) 0.091(3) 0.060(3) -0.005(2) -0.0001(19) 0.010(2)
C18 0.0348(18) 0.050(2) 0.045(2) 0.0049(15) 0.0116(15) 0.0042(16)
C19 0.065(3) 0.047(2) 0.057(3) 0.0034(17) 0.018(2) -0.0038(18)
C20 0.079(3) 0.060(3) 0.063(3) 0.010(2) 0.027(2) -0.011(2)
C21 0.071(3) 0.085(3) 0.047(3) 0.021(2) 0.021(2) -0.001(2)
C22 0.056(3) 0.095(3) 0.063(3) 0.017(2) 0.025(2) 0.030(3)
C23 0.056(3) 0.083(3) 0.086(4) -0.004(2) 0.022(3) 0.033(3)
C24 0.056(3) 0.065(3) 0.081(3) -0.0052(19) 0.012(2) 0.013(2)
C25 0.046(2) 0.050(2) 0.062(3) -0.0014(16) 0.0140(19) 0.0070(18)
Cl1' 0.0778(7) 0.0712(8) 0.0371(5) 0.0038(5) 0.0033(5) 0.0047(5)
S1' 0.0594(7) 0.0818(9) 0.0820(8) 0.0098(6) 0.0289(6) 0.0368(7)
O1' 0.071(2) 0.0602(19) 0.148(3) -0.0085(15) 0.031(2) 0.0243(19)
O2' 0.101(2) 0.151(3) 0.087(2) 0.042(2) 0.049(2) 0.073(2)
C3' 0.039(2) 0.055(2) 0.037(2) 0.0024(15) 0.0054(16) 0.0035(16)
C3B 0.037(2) 0.051(2) 0.048(2) 0.0011(15) 0.0001(17) 0.0067(17)
N2' 0.0470(19) 0.086(2) 0.052(2) 0.0112(16) 0.0126(15) 0.0251(18)
C4' 0.046(2) 0.074(3) 0.061(3) 0.0043(19) -0.003(2) -0.012(2)
C4A 0.0357(19) 0.0448(18) 0.040(2) -0.0005(14) 0.0025(16) -0.0016(15)
C5' 0.053(3) 0.091(3) 0.065(3) 0.003(2) -0.012(2) -0.020(2)
C6' 0.049(3) 0.092(3) 0.064(3) -0.003(2) -0.011(2) -0.005(2)
C7' 0.043(2) 0.080(3) 0.069(3) 0.0111(19) -0.002(2) 0.007(2)
C7A 0.040(2) 0.0455(19) 0.044(2) 0.0001(15) 0.0073(17) -0.0017(15)
C7B 0.041(2) 0.052(2) 0.051(2) -0.0008(16) 0.0049(18) 0.0084(17)
C8' 0.065(3) 0.060(3) 0.082(3) 0.004(2) 0.023(2) 0.004(2)
C8A 0.036(2) 0.049(2) 0.041(2) -0.0005(15) 0.0095(16) 0.0014(16)
C8B 0.036(2) 0.052(2) 0.065(3) -0.0011(16) 0.0114(19) 0.0051(19)
C9' 0.066(3) 0.054(3) 0.123(4) -0.001(2) 0.034(3) -0.010(3)
C10' 0.070(3) 0.098(4) 0.102(4) -0.018(3) 0.035(3) -0.035(3)
C11' 0.062(3) 0.112(4) 0.069(3) -0.008(3) 0.023(2) 0.000(3)
C11A 0.044(2) 0.046(2) 0.047(2) -0.0002(15) 0.0144(17) -0.0043(16)
C11B 0.044(2) 0.075(3) 0.056(3) -0.0027(18) 0.018(2) 0.009(2)
C14' 0.037(2) 0.073(3) 0.035(2) 0.0017(16) -0.0024(16) -0.0048(17)
N15' 0.0412(17) 0.0571(17) 0.0342(17) -0.0001(13) 0.0045(14) 0.0025(13)
C16' 0.0357(19) 0.059(2) 0.040(2) 0.0064(16) 0.0053(16) -0.0048(17)
C17' 0.039(2) 0.112(4) 0.065(3) 0.005(2) -0.002(2) -0.016(3)
C18' 0.037(2) 0.059(2) 0.047(2) -0.0070(16) 0.0101(17) -0.0053(18)
C19' 0.066(3) 0.067(3) 0.047(3) -0.0065(19) 0.018(2) 0.0055(19)
C20' 0.077(3) 0.082(3) 0.063(3) -0.015(2) 0.019(3) 0.011(2)
C21' 0.070(3) 0.107(4) 0.041(3) -0.032(3) 0.012(2) 0.002(3)
C21A 0.044(2) 0.067(3) 0.052(3) 0.0138(18) 0.0198(19) 0.0105(19)
C21B 0.050(2) 0.086(3) 0.048(3) -0.024(2) 0.0206(19) -0.016(2)
C22' 0.068(3) 0.113(4) 0.067(3) -0.036(3) 0.032(3) -0.036(3)
C23' 0.071(3) 0.098(4) 0.089(4) -0.018(3) 0.033(3) -0.045(3)
C24' 0.062(3) 0.074(3) 0.091(4) -0.005(2) 0.027(3) -0.022(3)
C25' 0.049(2) 0.063(3) 0.064(3) -0.0062(18) 0.016(2) -0.012(2)
C25A 0.035(2) 0.049(2) 0.045(2) 0.0111(15) 0.0110(17) 0.0097(16)
C25B 0.038(2) 0.067(2) 0.047(2) -0.0185(17) 0.0131(17) -0.0122(18)

loop_
_atom_type_symbol
_atom_type_description
_atom_type_scat_dispersion_real
_atom_type_scat_dispersion_imag
_atom_type_scat_source
C C 0.0033 0.0016 'International Tables Vol C Tables 4.2.6.8 and 6.1.1.4'
H H 0.0000 0.0000 'International Tables Vol C Tables 4.2.6.8 and 6.1.1.4'
N N 0.0061 0.0033 'International Tables Vol C Tables 4.2.6.8 and 6.1.1.4'
O O 0.0106 0.0060 'International Tables Vol C Tables 4.2.6.8 and 6.1.1.4'
S S 0.1246 0.1234 'International Tables Vol C Tables 4.2.6.8 and 6.1.1.4'
Cl Cl 0.1484 0.1585 'International Tables Vol C Tables 4.2.6.8 and 6.1.1.4'

loop_
_geom_angle_atom_site_label_1
_geom_angle_atom_site_label_2
_geom_angle_atom_site_label_3
_geom_angle_site_symmetry_1
_geom_angle_site_symmetry_3
_geom_angle
_geom_angle_publ_flag
O2 S1 O1 . . 119.60(18) ?
O2 S1 N2 . . 105.81(16) ?
O1 S1 N2 . . 108.93(17) ?
O2 S1 C11A . . 108.81(18) ?
O1 S1 C11A . . 107.24(17) ?
N2 S1 C11A . . 105.64(16) ?
C3 N2 S1 . . 120.9(2) ?
C3 N2 H2 . . 111.8 ?
S1 N2 H2 . . 112.3 ?
C14 N15 C16 . . 113.7(2) ?
C14 N15 H15A . . 108.8 ?
C16 N15 H15A . . 108.8 ?
C14 N15 H15B . . 108.8 ?
C16 N15 H15B . . 108.8 ?
H15A N15 H15B . . 107.7 ?
N2 C3 C14 . . 109.1(3) ?
N2 C3 C4A . . 111.9(3) ?
C14 C3 C4A . . 111.5(3) ?
N2 C3 H3 . . 108.1 ?
C14 C3 H3 . . 108.1 ?
C4A C3 H3 . . 108.1 ?
C5 C4 C4A . . 120.7(3) ?
C5 C4 H4 . . 119.7 ?
C4A C4 H4 . . 119.7 ?
C6 C5 C4 . . 119.6(3) ?
C6 C5 H5 . . 120.2 ?
C4 C5 H5 . . 120.2 ?
C7 C6 C5 . . 120.2(3) ?
C7 C6 H6 . . 119.9 ?
C5 C6 H6 . . 119.9 ?
C6 C7 C7A . . 121.4(3) ?
C6 C7 H7 . . 119.3 ?
C7A C7 H7 . . 119.3 ?
C9 C8 C8A . . 121.8(3) ?
C9 C8 H8 . . 119.1 ?
C8A C8 H8 . . 119.1 ?
C10 C9 C8 . . 120.4(4) ?
C10 C9 H9 . . 119.8 ?
C8 C9 H9 . . 119.8 ?
C9 C10 C11 . . 119.8(4) ?
C9 C10 H10 . . 120.1 ?
C11 C10 H10 . . 120.1 ?
C10 C11 C11A . . 119.5(4) ?
C10 C11 H11 . . 120.2 ?
C11A C11 H11 . . 120.2 ?
N15 C14 C3 . . 113.6(3) ?
N15 C14 H14A . . 108.9 ?
C3 C14 H14A . . 108.9 ?
N15 C14 H14B . . 108.9 ?
C3 C14 H14B . . 108.9 ?
H14A C14 H14B . . 107.7 ?
N15 C16 C18 . . 111.8(3) ?
N15 C16 C17 . . 108.3(3) ?
C18 C16 C17 . . 112.4(3) ?
N15 C16 H16 . . 108.1 ?
C18 C16 H16 . . 108.1 ?
C17 C16 H16 . . 108.1 ?
C16 C17 H17A . . 109.5 ?
C16 C17 H17B . . 109.5 ?
H17A C17 H17B . . 109.5 ?
C16 C17 H17C . . 109.5 ?
H17A C17 H17C . . 109.5 ?
H17B C17 H17C . . 109.5 ?
C19 C18 C25A . . 119.7(3) ?
C19 C18 C16 . . 121.8(3) ?
C25A C18 C16 . . 118.5(3) ?
C18 C19 C20 . . 121.5(4) ?
C18 C19 H19 . . 119.2 ?
C20 C19 H19 . . 119.2 ?
C21 C20 C19 . . 119.8(4) ?
C21 C20 H20 . . 120.1 ?
C19 C20 H20 . . 120.1 ?
C20 C21 C21A . . 121.8(4) ?
C20 C21 H21 . . 119.1 ?
C21A C21 H21 . . 119.1 ?
C23 C22 C21A . . 120.4(4) ?
C23 C22 H22 . . 119.8 ?
C21A C22 H22 . . 119.8 ?
C22 C23 C24 . . 121.3(4) ?
C22 C23 H23 . . 119.3 ?
C24 C23 H23 . . 119.3 ?
C25 C24 C23 . . 120.1(4) ?
C25 C24 H24 . . 119.9 ?
C23 C24 H24 . . 119.9 ?
C24 C25 C25A . . 121.4(4) ?
C24 C25 H25 . . 119.3 ?
C25A C25 H25 . . 119.3 ?
O1' S1' O2' . . 119.8(2) ?
O1' S1' N2' . . 108.8(2) ?
O2' S1' N2' . . 105.65(18) ?
O1' S1' C11B . . 106.76(19) ?
O2' S1' C11B . . 109.1(2) ?
N2' S1' C11B . . 105.90(18) ?
N2' C3' C3B . . 111.9(3) ?
N2' C3' C14' . . 108.6(3) ?
C3B C3' C14' . . 110.7(3) ?
N2' C3' H3' . . 108.5 ?
C3B C3' H3' . . 108.5 ?
C14' C3' H3' . . 108.5 ?
C4' C3B C7B . . 118.7(3) ?
C4' C3B C3' . . 122.0(3) ?
C7B C3B C3' . . 119.4(3) ?
C3' N2' S1' . . 121.0(2) ?
C3' N2' H2' . . 119.5 ?
S1' N2' H2' . . 104.4 ?
C5' C4' C3B . . 121.5(4) ?
C5' C4' H4' . . 119.2 ?
C3B C4' H4' . . 119.2 ?
C4 C4A C7A . . 119.7(3) ?
C4 C4A C3 . . 120.9(3) ?
C7A C4A C3 . . 119.4(3) ?
C6' C5' C4' . . 119.6(4) ?
C6' C5' H5' . . 120.2 ?
C4' C5' H5' . . 120.2 ?
C7' C6' C5' . . 120.0(4) ?
C7' C6' H6' . . 120.0 ?
C5' C6' H6' . . 120.0 ?
C6' C7' C7B . . 121.6(4) ?
C6' C7' H7' . . 119.2 ?
C7B C7' H7' . . 119.2 ?
C4A C7A C7 . . 118.4(3) ?
C4A C7A C8A . . 124.0(3) ?
C7 C7A C8A . . 117.5(3) ?
C3B C7B C7' . . 118.5(3) ?
C3B C7B C8B . . 123.2(3) ?
C7' C7B C8B . . 118.1(3) ?
C9' C8' C8B . . 120.4(4) ?
C9' C8' H8' . . 119.8 ?
C8B C8' H8' . . 119.8 ?
C8 C8A C11A . . 116.5(3) ?
C8 C8A C7A . . 122.1(3) ?
C11A C8A C7A . . 121.2(3) ?
C11B C8B C8' . . 117.2(4) ?
C11B C8B C7B . . 122.7(3) ?
C8' C8B C7B . . 119.9(4) ?
C10' C9' C8' . . 120.7(4) ?
C10' C9' H9' . . 119.7 ?
C8' C9' H9' . . 119.7 ?
C9' C10' C11' . . 119.9(5) ?
C9' C10' H10' . . 120.0 ?
C11' C10' H10' . . 120.0 ?
C10' C11' C11B . . 119.1(5) ?
C10' C11' H11' . . 120.4 ?
C11B C11' H11' . . 120.4 ?
C11 C11A C8A . . 122.0(3) ?
C11 C11A S1 . . 117.9(3) ?
C8A C11A S1 . . 120.0(3) ?
C8B C11B C11' . . 122.6(4) ?
C8B C11B S1' . . 119.6(3) ?
C11' C11B S1' . . 117.7(3) ?
N15' C14' C3' . . 113.5(3) ?
N15' C14' H14C . . 108.9 ?
C3' C14' H14C . . 108.9 ?
N15' C14' H14D . . 108.9 ?
C3' C14' H14D . . 108.9 ?
H14C C14' H14D . . 107.7 ?
C14' N15' C16' . . 113.0(3) ?
C14' N15' H15C . . 109.0 ?
C16' N15' H15C . . 109.0 ?
C14' N15' H15D . . 109.0 ?
C16' N15' H15D . . 109.0 ?
H15C N15' H15D . . 107.8 ?
N15' C16' C18' . . 111.5(3) ?
N15' C16' C17' . . 108.4(3) ?
C18' C16' C17' . . 112.2(3) ?
N15' C16' H16' . . 108.2 ?
C18' C16' H16' . . 108.2 ?
C17' C16' H16' . . 108.2 ?
C16' C17' H17D . . 109.5 ?
C16' C17' H17E . . 109.5 ?
H17D C17' H17E . . 109.5 ?
C16' C17' H17F . . 109.5 ?
H17D C17' H17F . . 109.5 ?
H17E C17' H17F . . 109.5 ?
C19' C18' C25B . . 119.3(3) ?
C19' C18' C16' . . 121.1(3) ?
C25B C18' C16' . . 119.5(3) ?
C18' C19' C20' . . 121.9(4) ?
C18' C19' H19' . . 119.1 ?
C20' C19' H19' . . 119.1 ?
C21' C20' C19' . . 120.0(4) ?
C21' C20' H20' . . 120.0 ?
C19' C20' H20' . . 120.0 ?
C20' C21' C21B . . 121.5(4) ?
C20' C21' H21' . . 119.3 ?
C21B C21' H21' . . 119.3 ?
C21 C21A C22 . . 122.2(4) ?
C21 C21A C25A . . 119.1(3) ?
C22 C21A C25A . . 118.7(4) ?
C22' C21B C21' . . 122.4(4) ?
C22' C21B C25B . . 119.0(4) ?
C21' C21B C25B . . 118.6(4) ?
C23' C22' C21B . . 121.1(5) ?
C23' C22' H22' . . 119.4 ?
C21B C22' H22' . . 119.4 ?
C22' C23' C24' . . 120.0(4) ?
C22' C23' H23' . . 120.0 ?
C24' C23' H23' . . 120.0 ?
C25' C24' C23' . . 121.1(5) ?
C25' C24' H24' . . 119.4 ?
C23' C24' H24' . . 119.4 ?
C24' C25' C25B . . 120.7(4) ?
C24' C25' H25' . . 119.6 ?
C25B C25' H25' . . 119.6 ?
C25 C25A C21A . . 118.0(3) ?
C25 C25A C18 . . 124.0(3) ?
C21A C25A C18 . . 118.0(3) ?
C25' C25B C21B . . 118.1(4) ?
C25' C25B C18' . . 123.4(3) ?
C21B C25B C18' . . 118.5(4) ?

loop_
_geom_bond_atom_site_label_1
_geom_bond_atom_site_label_2
_geom_bond_site_symmetry_2
_geom_bond_distance
_geom_bond_publ_flag
S1 O2 . 1.430(3) ?
S1 O1 . 1.439(3) ?
S1 N2 . 1.634(3) ?
S1 C11A . 1.761(3) ?
N2 C3 . 1.479(4) ?
N2 H2 . 0.9820 ?
N15 C14 . 1.486(4) ?
N15 C16 . 1.509(4) ?
N15 H15A . 0.9000 ?
N15 H15B . 0.9000 ?
C3 C14 . 1.527(4) ?
C3 C4A . 1.529(4) ?
C3 H3 . 0.9800 ?
C4 C5 . 1.391(5) ?
C4 C4A . 1.391(5) ?
C4 H4 . 0.9300 ?
C5 C6 . 1.377(5) ?
C5 H5 . 0.9300 ?
C6 C7 . 1.366(5) ?
C6 H6 . 0.9300 ?
C7 C7A . 1.405(5) ?
C7 H7 . 0.9300 ?
C8 C9 . 1.382(5) ?
C8 C8A . 1.393(5) ?
C8 H8 . 0.9300 ?
C9 C10 . 1.377(6) ?
C9 H9 . 0.9300 ?
C10 C11 . 1.382(6) ?
C10 H10 . 0.9300 ?
C11 C11A . 1.386(5) ?
C11 H11 . 0.9300 ?
C14 H14A . 0.9700 ?
C14 H14B . 0.9700 ?
C16 C18 . 1.520(4) ?
C16 C17 . 1.524(5) ?
C16 H16 . 0.9800 ?
C17 H17A . 0.9600 ?
C17 H17B . 0.9600 ?
C17 H17C . 0.9600 ?
C18 C19 . 1.364(5) ?
C18 C25A . 1.445(4) ?
C19 C20 . 1.406(5) ?
C19 H19 . 0.9300 ?
C20 C21 . 1.354(6) ?
C20 H20 . 0.9300 ?
C21 C21A . 1.407(6) ?
C21 H21 . 0.9300 ?
C22 C23 . 1.344(6) ?
C22 C21A . 1.422(5) ?
C22 H22 . 0.9300 ?
C23 C24 . 1.391(6) ?
C23 H23 . 0.9300 ?
C24 C25 . 1.360(5) ?
C24 H24 . 0.9300 ?
C25 C25A . 1.405(5) ?
C25 H25 . 0.9300 ?
S1' O1' . 1.421(4) ?
S1' O2' . 1.433(3) ?
S1' N2' . 1.631(3) ?
S1' C11B . 1.765(4) ?
C3' N2' . 1.477(4) ?
C3' C3B . 1.529(5) ?
C3' C14' . 1.531(5) ?
C3' H3' . 0.9800 ?
C3B C4' . 1.388(5) ?
C3B C7B . 1.402(5) ?
N2' H2' . 0.8070 ?
C4' C5' . 1.381(5) ?
C4' H4' . 0.9300 ?
C4A C7A . 1.394(4) ?
C5' C6' . 1.375(6) ?
C5' H5' . 0.9300 ?
C6' C7' . 1.360(6) ?
C6' H6' . 0.9300 ?
C7' C7B . 1.402(5) ?
C7' H7' . 0.9300 ?
C7A C8A . 1.483(5) ?
C7B C8B . 1.502(5) ?
C8' C9' . 1.390(6) ?
C8' C8B . 1.399(5) ?
C8' H8' . 0.9300 ?
C8A C11A . 1.407(5) ?
C8B C11B . 1.380(5) ?
C9' C10' . 1.368(7) ?
C9' H9' . 0.9300 ?
C10' C11' . 1.378(7) ?
C10' H10' . 0.9300 ?
C11' C11B . 1.381(6) ?
C11' H11' . 0.9300 ?
C14' N15' . 1.488(4) ?
C14' H14C . 0.9700 ?
C14' H14D . 0.9700 ?
N15' C16' . 1.513(4) ?
N15' H15C . 0.9000 ?
N15' H15D . 0.9000 ?
C16' C18' . 1.519(5) ?
C16' C17' . 1.528(5) ?
C16' H16' . 0.9800 ?
C17' H17D . 0.9600 ?
C17' H17E . 0.9600 ?
C17' H17F . 0.9600 ?
C18' C19' . 1.369(5) ?
C18' C25B . 1.429(5) ?
C19' C20' . 1.394(6) ?
C19' H19' . 0.9300 ?
C20' C21' . 1.345(6) ?
C20' H20' . 0.9300 ?
C21' C21B . 1.419(6) ?
C21' H21' . 0.9300 ?
C21A C25A . 1.429(5) ?
C21B C22' . 1.413(6) ?
C21B C25B . 1.428(5) ?
C22' C23' . 1.368(7) ?
C22' H22' . 0.9300 ?
C23' C24' . 1.389(7) ?
C23' H23' . 0.9300 ?
C24' C25' . 1.369(5) ?
C24' H24' . 0.9300 ?
C25' C25B . 1.420(5) ?
C25' H25' . 0.9300 ?

loop_
_geom_hbond_atom_site_label_D
_geom_hbond_atom_site_label_H
_geom_hbond_atom_site_label_A
_geom_hbond_site_symmetry_A
_geom_hbond_distance_DH
_geom_hbond_distance_HA
_geom_hbond_distance_DA
_geom_hbond_angle_DHA
N2 H2 Cl1 2_645 0.98 2.34 3.307(3) 167.1
N15 H15B Cl1 . 0.90 2.29 3.179(3) 167.5
N15 H15A Cl1 2_645 0.90 2.20 3.098(3) 174.2
N2' H2' Cl1' . 0.81 2.54 3.299(3) 156.8
N15' H15C Cl1' . 0.90 2.18 3.072(3) 173.3
N15' H15D Cl1' 2_756 0.90 2.31 3.185(3) 164.3
C7 H7 Cg13 . 0.93 2.80 3.569(4) 140.4
C7' H7' Cg4 1_565 0.93 2.96 3.684(5) 135.9
C9' H9' O1' 1_565 0.93 2.48 3.064(6) 120.7

loop_
_geom_torsion_atom_site_label_1
_geom_torsion_atom_site_label_2
_geom_torsion_atom_site_label_3
_geom_torsion_atom_site_label_4
_geom_torsion_site_symmetry_1
_geom_torsion_site_symmetry_2
_geom_torsion_site_symmetry_3
_geom_torsion_site_symmetry_4
_geom_torsion
_geom_torsion_publ_flag
O2 S1 N2 C3 . . . . -157.2(3) ?
O1 S1 N2 C3 . . . . 73.0(3) ?
C11A S1 N2 C3 . . . . -41.9(3) ?
S1 N2 C3 C14 . . . . -160.9(2) ?
S1 N2 C3 C4A . . . . -37.0(4) ?
C4A C4 C5 C6 . . . . -0.2(6) ?
C4 C5 C6 C7 . . . . -0.9(6) ?
C5 C6 C7 C7A . . . . 0.3(6) ?
C8A C8 C9 C10 . . . . 1.9(6) ?
C8 C9 C10 C11 . . . . 0.7(6) ?
C9 C10 C11 C11A . . . . -2.5(6) ?
C16 N15 C14 C3 . . . . 168.1(3) ?
N2 C3 C14 N15 . . . . -78.5(4) ?
C4A C3 C14 N15 . . . . 157.4(3) ?
C14 N15 C16 C18 . . . . 55.9(4) ?
C14 N15 C16 C17 . . . . -179.8(3) ?
N15 C16 C18 C19 . . . . 36.1(4) ?
C17 C16 C18 C19 . . . . -85.9(4) ?
N15 C16 C18 C25A . . . . -145.7(3) ?
C17 C16 C18 C25A . . . . 92.2(4) ?
C25A C18 C19 C20 . . . . 3.4(5) ?
C16 C18 C19 C20 . . . . -178.5(3) ?
C18 C19 C20 C21 . . . . -1.9(6) ?
C19 C20 C21 C21A . . . . -0.3(6) ?
C21A C22 C23 C24 . . . . -1.2(6) ?
C22 C23 C24 C25 . . . . 0.9(6) ?
C23 C24 C25 C25A . . . . 0.2(6) ?
N2' C3' C3B C4' . . . . -105.5(4) ?
C14' C3' C3B C4' . . . . 15.8(5) ?
N2' C3' C3B C7B . . . . 75.5(4) ?
C14' C3' C3B C7B . . . . -163.2(3) ?
C3B C3' N2' S1' . . . . -39.4(4) ?
C14' C3' N2' S1' . . . . -161.8(3) ?
O1' S1' N2' C3' . . . . 74.4(3) ?
O2' S1' N2' C3' . . . . -155.8(3) ?
C11B S1' N2' C3' . . . . -40.1(4) ?
C7B C3B C4' C5' . . . . 2.2(6) ?
C3' C3B C4' C5' . . . . -176.8(4) ?
C5 C4 C4A C7A . . . . 2.0(6) ?
C5 C4 C4A C3 . . . . -176.9(3) ?
N2 C3 C4A C4 . . . . -105.3(4) ?
C14 C3 C4A C4 . . . . 17.2(4) ?
N2 C3 C4A C7A . . . . 75.9(4) ?
C14 C3 C4A C7A . . . . -161.6(3) ?
C3B C4' C5' C6' . . . . -0.8(7) ?
C4' C5' C6' C7' . . . . -0.5(7) ?
C5' C6' C7' C7B . . . . 0.3(7) ?
C4 C4A C7A C7 . . . . -2.5(5) ?
C3 C4A C7A C7 . . . . 176.4(3) ?
C4 C4A C7A C8A . . . . 173.1(3) ?
C3 C4A C7A C8A . . . . -8.0(5) ?
C6 C7 C7A C4A . . . . 1.4(5) ?
C6 C7 C7A C8A . . . . -174.5(3) ?
C4' C3B C7B C7' . . . . -2.3(5) ?
C3' C3B C7B C7' . . . . 176.7(3) ?
C4' C3B C7B C8B . . . . 173.8(3) ?
C3' C3B C7B C8B . . . . -7.2(5) ?
C6' C7' C7B C3B . . . . 1.1(6) ?
C6' C7' C7B C8B . . . . -175.2(4) ?
C9 C8 C8A C11A . . . . -2.7(5) ?
C9 C8 C8A C7A . . . . 171.4(3) ?
C4A C7A C8A C8 . . . . 137.8(3) ?
C7 C7A C8A C8 . . . . -46.6(5) ?
C4A C7A C8A C11A . . . . -48.4(5) ?
C7 C7A C8A C11A . . . . 127.2(3) ?
C9' C8' C8B C11B . . . . -2.3(5) ?
C9' C8' C8B C7B . . . . 172.3(3) ?
C3B C7B C8B C11B . . . . -47.6(5) ?
C7' C7B C8B C11B . . . . 128.4(4) ?
C3B C7B C8B C8' . . . . 138.1(4) ?
C7' C7B C8B C8' . . . . -45.8(5) ?
C8B C8' C9' C10' . . . . 1.1(6) ?
C8' C9' C10' C11' . . . . 1.9(7) ?
C9' C10' C11' C11B . . . . -3.5(7) ?
C10 C11 C11A C8A . . . . 1.6(6) ?
C10 C11 C11A S1 . . . . -174.9(3) ?
C8 C8A C11A C11 . . . . 0.9(5) ?
C7A C8A C11A C11 . . . . -173.2(3) ?
C8 C8A C11A S1 . . . . 177.4(3) ?
C7A C8A C11A S1 . . . . 3.2(4) ?
O2 S1 C11A C11 . . . . -7.6(3) ?
O1 S1 C11A C11 . . . . 123.1(3) ?
N2 S1 C11A C11 . . . . -120.8(3) ?
O2 S1 C11A C8A . . . . 175.8(3) ?
O1 S1 C11A C8A . . . . -53.5(3) ?
N2 S1 C11A C8A . . . . 62.6(3) ?
C8' C8B C11B C11' . . . . 0.6(6) ?
C7B C8B C11B C11' . . . . -173.8(4) ?
C8' C8B C11B S1' . . . . 175.8(3) ?
C7B C8B C11B S1' . . . . 1.4(5) ?
C10' C11' C11B C8B . . . . 2.2(6) ?
C10' C11' C11B S1' . . . . -173.0(3) ?
O1' S1' C11B C8B . . . . -52.5(3) ?
O2' S1' C11B C8B . . . . 176.6(3) ?
N2' S1' C11B C8B . . . . 63.3(3) ?
O1' S1' C11B C11' . . . . 122.9(3) ?
O2' S1' C11B C11' . . . . -8.0(4) ?
N2' S1' C11B C11' . . . . -121.3(3) ?
N2' C3' C14' N15' . . . . -76.7(4) ?
C3B C3' C14' N15' . . . . 160.1(3) ?
C3' C14' N15' C16' . . . . 171.8(3) ?
C14' N15' C16' C18' . . . . 55.2(4) ?
C14' N15' C16' C17' . . . . 179.2(3) ?
N15' C16' C18' C19' . . . . 38.7(4) ?
C17' C16' C18' C19' . . . . -83.2(4) ?
N15' C16' C18' C25B . . . . -143.2(3) ?
C17' C16' C18' C25B . . . . 94.9(4) ?
C25B C18' C19' C20' . . . . 4.1(6) ?
C16' C18' C19' C20' . . . . -177.8(3) ?
C18' C19' C20' C21' . . . . -1.1(6) ?
C19' C20' C21' C21B . . . . -2.7(7) ?
C20 C21 C21A C22 . . . . -179.5(4) ?
C20 C21 C21A C25A . . . . 1.1(6) ?
C23 C22 C21A C21 . . . . -179.1(4) ?
C23 C22 C21A C25A . . . . 0.3(6) ?
C20' C21' C21B C22' . . . . -177.4(4) ?
C20' C21' C21B C25B . . . . 3.3(6) ?
C21' C21B C22' C23' . . . . 179.5(4) ?
C25B C21B C22' C23' . . . . -1.2(6) ?
C21B C22' C23' C24' . . . . 1.3(7) ?
C22' C23' C24' C25' . . . . -0.7(7) ?
C23' C24' C25' C25B . . . . 0.0(6) ?
C24 C25 C25A C21A . . . . -0.9(5) ?
C24 C25 C25A C18 . . . . 178.8(3) ?
C21 C21A C25A C25 . . . . -179.8(3) ?
C22 C21A C25A C25 . . . . 0.7(5) ?
C21 C21A C25A C18 . . . . 0.4(5) ?
C22 C21A C25A C18 . . . . -179.1(3) ?
C19 C18 C25A C25 . . . . 177.7(3) ?
C16 C18 C25A C25 . . . . -0.5(5) ?
C19 C18 C25A C21A . . . . -2.6(5) ?
C16 C18 C25A C21A . . . . 179.2(3) ?
C24' C25' C25B C21B . . . . 0.1(5) ?
C24' C25' C25B C18' . . . . -179.7(3) ?
C22' C21B C25B C25' . . . . 0.5(5) ?
C21' C21B C25B C25' . . . . 179.9(3) ?
C22' C21B C25B C18' . . . . -179.7(3) ?
C21' C21B C25B C18' . . . . -0.4(5) ?
C19' C18' C25B C25' . . . . 176.6(3) ?
C16' C18' C25B C25' . . . . -1.6(5) ?
C19' C18' C25B C21B . . . . -3.2(5) ?
C16' C18' C25B C21B . . . . 178.7(3) ?
